data_1518177
loop_
_publ_author_name
'Liu, Hua'
'Li, Xiao-Yan'
'Zhao, Xiao-Li'
'Liu, Yahu A.'
'Li, Jiu-Sheng'
'Jiang, Biao'
'Wen, Ke'

_publ_section_title
;
 [2]Pseudorotaxanes and [2]catenanes constructed by
 oxacalixcrowns/viologen molecular recognition motifs.
;
_journal_issue 22
_journal_name_full 'Organic letters'
_journal_page_first 5894
_journal_page_last 5897
_journal_paper_doi 10.1021/ol502869u
_journal_volume 16
_journal_year 2014
_chemical_formula_sum 'C51 H44 F12 N6 O13 P2'
_chemical_formula_weight 1238.86
_chemical_name_systematic
; 
 ? 
;
_space_group_IT_number 60
_symmetry_cell_setting orthorhombic
_symmetry_space_group_name_Hall '-P 2n 2ab'
_symmetry_space_group_name_H-M 'P b c n'
_atom_sites_solution_hydrogens geom
_atom_sites_solution_primary direct
_atom_sites_solution_secondary difmap
_audit_creation_method SHELXL-97
_cell_angle_alpha 90.00
_cell_angle_beta 90.00
_cell_angle_gamma 90.00
_cell_formula_units_Z 4
_cell_length_a 16.4977(7)
_cell_length_b 18.1051(8)
_cell_length_c 19.5351(9)
_cell_measurement_temperature 173(2)
_cell_volume 5835.0(4)
_computing_structure_refinement 'SHELXL-97 (Sheldrick, 2008)'
_computing_structure_solution 'SHELXS-97 (Sheldrick, 2008)'
_diffrn_ambient_temperature 173(2)
_diffrn_measured_fraction_theta_full 0.999
_diffrn_measured_fraction_theta_max 0.999
_diffrn_radiation_monochromator graphite
_diffrn_radiation_source 'fine-focus sealed tube'
_diffrn_radiation_type MoK\a
_diffrn_radiation_wavelength 0.71073
_diffrn_reflns_av_R_equivalents 0.0554
_diffrn_reflns_av_sigmaI/netI 0.0239
_diffrn_reflns_limit_h_max 19
_diffrn_reflns_limit_h_min -19
_diffrn_reflns_limit_k_max 21
_diffrn_reflns_limit_k_min -16
_diffrn_reflns_limit_l_max 23
_diffrn_reflns_limit_l_min -23
_diffrn_reflns_number 65214
_diffrn_reflns_theta_full 25.01
_diffrn_reflns_theta_max 25.01
_diffrn_reflns_theta_min 1.67
_exptl_absorpt_coefficient_mu 0.178
_exptl_absorpt_correction_T_max 0.9553
_exptl_absorpt_correction_T_min 0.9227
_exptl_absorpt_correction_type multi-scan
_exptl_absorpt_process_details sadabs
_exptl_crystal_colour colorless
_exptl_crystal_density_diffrn 1.410
_exptl_crystal_density_method 'not measured'
_exptl_crystal_description block
_exptl_crystal_F_000 2536
_exptl_crystal_size_max 0.46
_exptl_crystal_size_mid 0.32
_exptl_crystal_size_min 0.26
_refine_diff_density_max 1.108
_refine_diff_density_min -0.742
_refine_diff_density_rms 0.075
_refine_ls_extinction_method none
_refine_ls_goodness_of_fit_ref 1.023
_refine_ls_hydrogen_treatment constr
_refine_ls_matrix_type full
_refine_ls_number_parameters 380
_refine_ls_number_reflns 5149
_refine_ls_number_restraints 0
_refine_ls_restrained_S_all 1.023
_refine_ls_R_factor_all 0.0918
_refine_ls_R_factor_gt 0.0709
_refine_ls_shift/su_max 0.000
_refine_ls_shift/su_mean 0.000
_refine_ls_structure_factor_coef Fsqd
_refine_ls_weighting_details 'calc w=1/[\s^2^(Fo^2^)+(0.1201P)^2^+10.6452P] where P=(Fo^2^+2Fc^2^)/3'
_refine_ls_weighting_scheme calc
_refine_ls_wR_factor_gt 0.2033
_refine_ls_wR_factor_ref 0.2265
_reflns_number_gt 3827
_reflns_number_total 5149
_reflns_threshold_expression >2sigma(I)
_cod_data_source_file ol502869u_si_002.cif
_cod_data_source_block z
_cod_depositor_comments
;
The following automatic conversions were performed:

'_symmetry_cell_setting' value 'Orthorhombic' changed to
'orthorhombic' according to
/home/saulius/struct/COD-crude-data--automatic-downloads/rss-feeds/ACS/lib/dictionaries/cif_core.dic
dictionary named 'cif_core.dic' version 2.4.2 from 2011-04-26.

Automatic conversion script
Id: cif_fix_values 2827 2014-09-09 07:05:25Z andrius 

 Adding full bibliography for 1518175--1518177.cif.
;
_cod_original_sg_symbol_H-M Pbcn
_cod_database_code 1518177

loop_
_symmetry_equiv_pos_as_xyz
'x, y, z'
'-x+1/2, -y+1/2, z+1/2'
'-x, y, -z+1/2'
'x+1/2, -y+1/2, -z'
'-x, -y, -z'
'x-1/2, y-1/2, -z-1/2'
'x, -y, z-1/2'
'-x-1/2, y-1/2, z'

loop_
_atom_site_label
_atom_site_type_symbol
_atom_site_fract_x
_atom_site_fract_y
_atom_site_fract_z
_atom_site_U_iso_or_equiv
_atom_site_adp_type
_atom_site_occupancy
_atom_site_symmetry_multiplicity
_atom_site_calc_flag
_atom_site_refinement_flags
O02 O 0.9243(2) 0.0420(2) 0.5099(2) 0.0825(11) Uani 1 1 d .
C03 C 0.7830(4) 0.0308(4) 0.5103(4) 0.098(2) Uani 1 1 d .
C04 C 0.8620(3) 0.0078(4) 0.4871(3) 0.0836(19) Uani 1 1 d .
C05 C 0.8699(4) -0.0294(4) 0.4179(3) 0.0887(18) Uani 1 1 d .
P1 P 0.21976(7) 0.22765(8) 0.48134(6) 0.0599(4) Uani 1 1 d .
O1 O 0.14003(14) 0.48795(14) 0.12707(12) 0.0389(6) Uani 1 1 d .
O2 O -0.14044(15) 0.47379(14) 0.12773(12) 0.0406(6) Uani 1 1 d .
O3 O 0.22653(17) 0.26897(13) 0.24499(12) 0.0392(6) Uani 1 1 d .
O4 O 0.21775(16) 0.10454(14) 0.20987(13) 0.0452(7) Uani 1 1 d .
O5 O 0.08235(15) 0.02344(13) 0.25625(13) 0.0398(6) Uani 1 1 d .
N1 N -0.00728(19) 0.59343(16) 0.03652(15) 0.0372(7) Uani 1 1 d .
N2 N -0.00011(16) 0.48009(14) 0.13267(13) 0.0281(6) Uani 1 1 d .
F3 F 0.16095(18) 0.2124(2) 0.54481(15) 0.0878(10) Uani 1 1 d .
C1 C -0.0743(2) 0.56303(18) 0.06150(17) 0.0358(8) Uani 1 1 d .
H1A H -0.1258 0.5803 0.0467 0.043 Uiso 1 1 calc R
C2 C -0.0698(2) 0.50631(18) 0.10887(15) 0.0305(7) Uani 1 1 d .
C3 C 0.0655(2) 0.51259(17) 0.10803(15) 0.0289(7) Uani 1 1 d .
C4 C 0.0628(2) 0.56898(18) 0.06006(17) 0.0347(8) Uani 1 1 d .
H4A H 0.1119 0.5902 0.0440 0.042 Uiso 1 1 calc R
C5 C 0.14833(19) 0.44767(18) 0.18820(16) 0.0295(7) Uani 1 1 d .
C6 C 0.1289(2) 0.48073(18) 0.24942(16) 0.0299(7) Uani 1 1 d .
H6A H 0.1045 0.5282 0.2516 0.036 Uiso 1 1 calc R
C7 C 0.18213(19) 0.37839(18) 0.18261(16) 0.0303(7) Uani 1 1 d .
H7A H 0.1950 0.3579 0.1392 0.036 Uiso 1 1 calc R
C8 C 0.1807(2) 0.37103(18) 0.30599(16) 0.0299(7) Uani 1 1 d .
H8A H 0.1925 0.3453 0.3472 0.036 Uiso 1 1 calc R
C9 C 0.1967(2) 0.33932(18) 0.24277(16) 0.0300(7) Uani 1 1 d .
C10 C 0.2447(2) 0.2344(2) 0.18101(18) 0.0396(8) Uani 1 1 d .
H10A H 0.2856 0.2640 0.1560 0.048 Uiso 1 1 calc R
H10B H 0.1951 0.2317 0.1526 0.048 Uiso 1 1 calc R
C11 C 0.2769(2) 0.1581(2) 0.1935(2) 0.0465(10) Uani 1 1 d .
H11A H 0.3063 0.1416 0.1521 0.056 Uiso 1 1 calc R
H11B H 0.3166 0.1604 0.2315 0.056 Uiso 1 1 calc R
C12 C 0.1963(2) 0.1003(2) 0.2802(2) 0.0460(9) Uani 1 1 d .
H12A H 0.1586 0.1409 0.2920 0.055 Uiso 1 1 calc R
H12B H 0.2454 0.1051 0.3090 0.055 Uiso 1 1 calc R
C13 C 0.1566(2) 0.0273(2) 0.2929(2) 0.0511(10) Uani 1 1 d .
H13A H 0.1930 -0.0131 0.2779 0.061 Uiso 1 1 calc R
H13B H 0.1461 0.0212 0.3425 0.061 Uiso 1 1 calc R
C14 C 0.0381(3) -0.0413(2) 0.2708(3) 0.0577(12) Uani 1 1 d .
H14A H 0.0246 -0.0431 0.3202 0.069 Uiso 1 1 calc R
H14B H 0.0711 -0.0854 0.2596 0.069 Uiso 1 1 calc R
C15 C -0.14719(19) 0.44051(18) 0.19219(16) 0.0294(7) Uani 1 1 d .
F6 F 0.27801(19) 0.2457(2) 0.42011(14) 0.0999(13) Uani 1 1 d .
F2 F 0.2652(3) 0.2886(2) 0.52567(17) 0.1048(12) Uani 1 1 d .
F1 F 0.1594(2) 0.2917(3) 0.4571(2) 0.1318(18) Uani 1 1 d .
F5 F 0.1670(3) 0.1756(4) 0.4394(2) 0.172(3) Uani 1 1 d .
F4 F 0.2801(2) 0.1707(2) 0.51280(19) 0.1211(16) Uani 1 1 d .
N3 N 0.97648(17) 0.22818(15) 0.42790(14) 0.0333(7) Uani 1 1 d .
C16 C 0.9688(3) 0.2253(2) 0.50383(18) 0.0441(9) Uani 1 1 d .
H16A H 0.9728 0.2753 0.5226 0.066 Uiso 1 1 calc R
H16B H 1.0124 0.1946 0.5228 0.066 Uiso 1 1 calc R
H16C H 0.9162 0.2039 0.5161 0.066 Uiso 1 1 calc R
C17 C 0.9726(2) 0.16476(19) 0.39247(18) 0.0380(8) Uani 1 1 d .
H17A H 0.9643 0.1194 0.4159 0.046 Uiso 1 1 calc R
C18 C 0.9806(2) 0.16498(18) 0.32243(18) 0.0358(8) Uani 1 1 d .
H18A H 0.9767 0.1200 0.2976 0.043 Uiso 1 1 calc R
C19 C 0.99451(18) 0.23078(17) 0.28775(17) 0.0281(7) Uani 1 1 d .
C20 C 0.99736(19) 0.29529(18) 0.32624(19) 0.0321(7) Uani 1 1 d .
H20A H 1.0056 0.3415 0.3043 0.039 Uiso 1 1 calc R
C21 C 0.9882(2) 0.29211(19) 0.39651(19) 0.0343(8) Uani 1 1 d .
H21A H 0.9904 0.3363 0.4226 0.041 Uiso 1 1 calc R
O01 O 0.0000 0.6315(2) 0.2500 0.0820(17) Uani 1 2 d S
C01 C 0.0238(7) 0.7393(4) 0.3119(3) 0.132(4) Uani 1 1 d .
C02 C 0.0000 0.6968(3) 0.2500 0.0597(17) Uani 1 2 d S

loop_
_atom_site_aniso_label
_atom_site_aniso_U_11
_atom_site_aniso_U_22
_atom_site_aniso_U_33
_atom_site_aniso_U_23
_atom_site_aniso_U_13
_atom_site_aniso_U_12
O02 0.077(3) 0.085(3) 0.086(3) 0.009(2) -0.017(2) -0.024(2)
C03 0.057(3) 0.110(5) 0.127(6) -0.008(4) -0.008(3) 0.019(3)
C04 0.050(3) 0.147(6) 0.054(3) -0.007(3) 0.008(2) -0.039(3)
C05 0.102(5) 0.104(5) 0.060(3) -0.001(3) 0.011(3) -0.026(4)
P1 0.0513(7) 0.0886(10) 0.0399(6) 0.0173(6) -0.0063(5) 0.0079(6)
O1 0.0360(13) 0.0458(15) 0.0349(13) 0.0174(11) 0.0079(10) 0.0087(11)
O2 0.0379(14) 0.0501(16) 0.0337(13) 0.0155(11) -0.0099(10) -0.0096(11)
O3 0.0560(16) 0.0265(12) 0.0352(13) 0.0013(10) 0.0003(11) 0.0101(11)
O4 0.0518(16) 0.0371(14) 0.0467(15) -0.0031(12) 0.0079(12) -0.0009(12)
O5 0.0362(14) 0.0307(13) 0.0525(15) 0.0104(11) 0.0010(11) 0.0045(10)
N1 0.0491(18) 0.0295(15) 0.0331(15) 0.0092(12) -0.0043(13) -0.0013(13)
N2 0.0378(15) 0.0233(14) 0.0232(13) 0.0013(10) -0.0021(11) 0.0014(12)
F3 0.0607(17) 0.144(3) 0.0591(17) 0.0310(18) -0.0021(14) -0.0098(18)
C1 0.044(2) 0.0323(18) 0.0315(17) 0.0059(14) -0.0074(15) 0.0014(16)
C2 0.0383(19) 0.0296(17) 0.0236(15) -0.0009(13) -0.0043(13) -0.0025(14)
C3 0.0377(18) 0.0268(16) 0.0222(15) 0.0016(12) 0.0010(13) 0.0018(14)
C4 0.045(2) 0.0292(17) 0.0299(17) 0.0058(14) 0.0019(15) -0.0023(15)
C5 0.0270(16) 0.0315(17) 0.0301(17) 0.0103(13) 0.0010(13) -0.0019(14)
C6 0.0289(17) 0.0245(16) 0.0362(18) -0.0009(13) -0.0004(13) 0.0006(13)
C7 0.0311(17) 0.0338(18) 0.0259(15) -0.0009(13) 0.0024(13) 0.0008(14)
C8 0.0328(17) 0.0308(17) 0.0261(16) 0.0026(13) -0.0030(13) 0.0005(14)
C9 0.0301(16) 0.0264(17) 0.0335(17) 0.0017(13) -0.0007(13) 0.0026(14)
C10 0.043(2) 0.036(2) 0.0397(19) -0.0025(15) 0.0078(16) 0.0054(16)
C11 0.042(2) 0.035(2) 0.063(3) -0.0025(18) 0.0153(18) 0.0060(17)
C12 0.036(2) 0.056(3) 0.046(2) -0.0010(18) -0.0005(17) 0.0019(18)
C13 0.041(2) 0.055(3) 0.057(2) 0.020(2) -0.0011(18) 0.0076(19)
C14 0.047(2) 0.029(2) 0.097(3) 0.015(2) 0.012(2) 0.0050(18)
C15 0.0282(16) 0.0320(18) 0.0279(16) 0.0042(13) -0.0030(13) 0.0022(14)
F6 0.067(2) 0.188(4) 0.0443(16) 0.0274(19) 0.0080(13) 0.020(2)
F2 0.130(3) 0.114(3) 0.071(2) 0.0045(19) 0.011(2) -0.033(2)
F1 0.083(2) 0.206(5) 0.106(3) 0.083(3) 0.014(2) 0.051(3)
F5 0.136(4) 0.291(7) 0.088(3) -0.086(4) 0.007(3) -0.072(4)
F4 0.121(3) 0.151(4) 0.092(2) 0.043(2) 0.022(2) 0.081(3)
N3 0.0326(15) 0.0332(15) 0.0340(15) -0.0069(12) -0.0017(12) -0.0010(12)
C16 0.055(2) 0.045(2) 0.0320(19) -0.0086(16) 0.0014(17) -0.0019(18)
C17 0.052(2) 0.0257(17) 0.0358(18) -0.0040(14) 0.0036(16) -0.0058(16)
C18 0.049(2) 0.0228(17) 0.0362(18) -0.0054(14) 0.0060(15) -0.0044(15)
C19 0.0223(15) 0.0247(17) 0.0373(18) -0.0036(14) -0.0020(12) 0.0011(13)
C20 0.0312(17) 0.0223(16) 0.0428(19) -0.0029(14) -0.0031(14) 0.0005(13)
C21 0.0357(19) 0.0258(17) 0.0415(19) -0.0078(15) -0.0044(15) -0.0011(14)
O01 0.073(3) 0.033(3) 0.140(5) 0.000 0.005(3) 0.000
C01 0.276(12) 0.067(4) 0.054(3) -0.010(3) -0.025(5) -0.006(5)
C02 0.075(5) 0.036(3) 0.068(4) 0.000 0.014(3) 0.000

loop_
_atom_type_symbol
_atom_type_description
_atom_type_scat_dispersion_real
_atom_type_scat_dispersion_imag
_atom_type_scat_source
C C 0.0033 0.0016 'International Tables Vol C Tables 4.2.6.8 and 6.1.1.4'
H H 0.0000 0.0000 'International Tables Vol C Tables 4.2.6.8 and 6.1.1.4'
N N 0.0061 0.0033 'International Tables Vol C Tables 4.2.6.8 and 6.1.1.4'
O O 0.0106 0.0060 'International Tables Vol C Tables 4.2.6.8 and 6.1.1.4'
F F 0.0171 0.0103 'International Tables Vol C Tables 4.2.6.8 and 6.1.1.4'
P P 0.1023 0.0942 'International Tables Vol C Tables 4.2.6.8 and 6.1.1.4'

loop_
_geom_angle_atom_site_label_1
_geom_angle_atom_site_label_2
_geom_angle_atom_site_label_3
_geom_angle
_geom_angle_site_symmetry_1
_geom_angle_site_symmetry_3
O02 C04 C03 118.5(6) . .
O02 C04 C05 117.1(5) . .
C03 C04 C05 119.1(5) . .
F5 P1 F4 99.7(3) . .
F5 P1 F6 94.0(2) . .
F4 P1 F6 92.7(2) . .
F5 P1 F2 172.8(3) . .
F4 P1 F2 86.7(3) . .
F6 P1 F2 88.9(2) . .
F5 P1 F3 87.9(2) . .
F4 P1 F3 88.14(19) . .
F6 P1 F3 177.8(2) . .
F2 P1 F3 89.06(19) . .
F5 P1 F1 86.1(3) . .
F4 P1 F1 173.3(3) . .
F6 P1 F1 90.22(19) . .
F2 P1 F1 87.3(3) . .
F3 P1 F1 88.70(19) . .
C3 O1 C5 119.4(2) . .
C2 O2 C15 119.9(2) . .
C9 O3 C10 117.1(3) . .
C11 O4 C12 115.3(3) . .
C14 O5 C13 112.7(3) . .
C4 N1 C1 117.5(3) . .
C3 N2 C2 114.9(3) . .
N1 C1 C2 120.5(3) . .
N1 C1 H1A 119.7 . .
C2 C1 H1A 119.7 . .
N2 C2 O2 119.6(3) . .
N2 C2 C1 123.1(3) . .
O2 C2 C1 117.2(3) . .
N2 C3 O1 119.6(3) . .
N2 C3 C4 123.2(3) . .
O1 C3 C4 117.1(3) . .
N1 C4 C3 120.7(3) . .
N1 C4 H4A 119.7 . .
C3 C4 H4A 119.7 . .
C6 C5 C7 124.0(3) . .
C6 C5 O1 119.4(3) . .
C7 C5 O1 116.4(3) . .
C5 C6 C15 115.9(3) . 3
C5 C6 H6A 122.1 . .
C15 C6 H6A 122.1 3 .
C5 C7 C9 117.8(3) . .
C5 C7 H7A 121.1 . .
C9 C7 H7A 121.1 . .
C15 C8 C9 118.6(3) 3 .
C15 C8 H8A 120.7 3 .
C9 C8 H8A 120.7 . .
O3 C9 C8 115.2(3) . .
O3 C9 C7 124.3(3) . .
C8 C9 C7 120.5(3) . .
O3 C10 C11 109.5(3) . .
O3 C10 H10A 109.8 . .
C11 C10 H10A 109.8 . .
O3 C10 H10B 109.8 . .
C11 C10 H10B 109.8 . .
H10A C10 H10B 108.2 . .
O4 C11 C10 115.2(3) . .
O4 C11 H11A 108.5 . .
C10 C11 H11A 108.5 . .
O4 C11 H11B 108.5 . .
C10 C11 H11B 108.5 . .
H11A C11 H11B 107.5 . .
O4 C12 C13 108.5(3) . .
O4 C12 H12A 110.0 . .
C13 C12 H12A 110.0 . .
O4 C12 H12B 110.0 . .
C13 C12 H12B 110.0 . .
H12A C12 H12B 108.4 . .
O5 C13 C12 109.7(3) . .
O5 C13 H13A 109.7 . .
C12 C13 H13A 109.7 . .
O5 C13 H13B 109.7 . .
C12 C13 H13B 109.7 . .
H13A C13 H13B 108.2 . .
O5 C14 C14 108.9(3) . 3
O5 C14 H14A 109.9 . .
C14 C14 H14A 109.9 3 .
O5 C14 H14B 109.9 . .
C14 C14 H14B 109.9 3 .
H14A C14 H14B 108.3 . .
C8 C15 C6 123.2(3) 3 3
C8 C15 O2 116.7(3) 3 .
C6 C15 O2 119.8(3) 3 .
C21 N3 C17 121.1(3) . .
C21 N3 C16 120.3(3) . .
C17 N3 C16 118.6(3) . .
N3 C16 H16A 109.5 . .
N3 C16 H16B 109.5 . .
H16A C16 H16B 109.5 . .
N3 C16 H16C 109.5 . .
H16A C16 H16C 109.5 . .
H16B C16 H16C 109.5 . .
N3 C17 C18 120.4(3) . .
N3 C17 H17A 119.8 . .
C18 C17 H17A 119.8 . .
C17 C18 C19 120.2(3) . .
C17 C18 H18A 119.9 . .
C19 C18 H18A 119.9 . .
C18 C19 C20 117.5(3) . .
C18 C19 C19 120.3(2) . 3_755
C20 C19 C19 122.2(2) . 3_755
C21 C20 C19 119.9(3) . .
C21 C20 H20A 120.0 . .
C19 C20 H20A 120.0 . .
N3 C21 C20 120.8(3) . .
N3 C21 H21A 119.6 . .
C20 C21 H21A 119.6 . .
O01 C02 C01 121.2(3) . .
O01 C02 C01 121.2(3) . 3
C01 C02 C01 117.6(7) . 3

loop_
_geom_bond_atom_site_label_1
_geom_bond_atom_site_label_2
_geom_bond_distance
_geom_bond_site_symmetry_2
O02 C04 1.281(6) .
C03 C04 1.441(8) .
C04 C05 1.515(8) .
P1 F5 1.521(4) .
P1 F4 1.559(3) .
P1 F6 1.569(3) .
P1 F2 1.591(4) .
P1 F3 1.598(3) .
P1 F1 1.600(4) .
O1 C3 1.360(4) .
O1 C5 1.406(4) .
O2 C2 1.357(4) .
O2 C15 1.401(4) .
O3 C9 1.366(4) .
O3 C10 1.430(4) .
O4 C11 1.411(5) .
O4 C12 1.421(5) .
O5 C14 1.410(5) .
O5 C13 1.420(5) .
N1 C4 1.321(5) .
N1 C1 1.328(5) .
N2 C3 1.323(4) .
N2 C2 1.327(4) .
C1 C2 1.384(5) .
C1 H1A 0.9500 .
C3 C4 1.387(4) .
C4 H4A 0.9500 .
C5 C6 1.375(5) .
C5 C7 1.377(5) .
C6 C15 1.386(4) 3
C6 H6A 0.9500 .
C7 C9 1.393(4) .
C7 H7A 0.9500 .
C8 C15 1.374(5) 3
C8 C9 1.388(4) .
C8 H8A 0.9500 .
C10 C11 1.501(5) .
C10 H10A 0.9900 .
C10 H10B 0.9900 .
C11 H11A 0.9900 .
C11 H11B 0.9900 .
C12 C13 1.496(6) .
C12 H12A 0.9900 .
C12 H12B 0.9900 .
C13 H13A 0.9900 .
C13 H13B 0.9900 .
C14 C14 1.498(9) 3
C14 H14A 0.9900 .
C14 H14B 0.9900 .
C15 C8 1.374(5) 3
C15 C6 1.386(5) 3
N3 C21 1.324(4) .
N3 C17 1.342(4) .
N3 C16 1.490(4) .
C16 H16A 0.9800 .
C16 H16B 0.9800 .
C16 H16C 0.9800 .
C17 C18 1.375(5) .
C17 H17A 0.9500 .
C18 C19 1.389(5) .
C18 H18A 0.9500 .
C19 C20 1.390(5) .
C19 C19 1.486(7) 3_755
C20 C21 1.382(5) .
C20 H20A 0.9500 .
C21 H21A 0.9500 .
O01 C02 1.182(8) .
C01 C02 1.486(7) .
C02 C01 1.486(7) 3

loop_
_geom_torsion_atom_site_label_1
_geom_torsion_atom_site_label_2
_geom_torsion_atom_site_label_3
_geom_torsion_atom_site_label_4
_geom_torsion
_geom_torsion_site_symmetry_1
_geom_torsion_site_symmetry_4
C4 N1 C1 C2 -1.9(5) . .
C3 N2 C2 O2 176.0(3) . .
C3 N2 C2 C1 0.4(5) . .
C15 O2 C2 N2 31.0(4) . .
C15 O2 C2 C1 -153.2(3) . .
N1 C1 C2 N2 1.1(5) . .
N1 C1 C2 O2 -174.6(3) . .
C2 N2 C3 O1 -177.4(3) . .
C2 N2 C3 C4 -1.1(5) . .
C5 O1 C3 N2 -21.9(4) . .
C5 O1 C3 C4 161.5(3) . .
C1 N1 C4 C3 1.3(5) . .
N2 C3 C4 N1 0.3(5) . .
O1 C3 C4 N1 176.7(3) . .
C3 O1 C5 C6 -62.0(4) . .
C3 O1 C5 C7 123.0(3) . .
C7 C5 C6 C15 1.5(5) . 3
O1 C5 C6 C15 -173.1(3) . 3
C6 C5 C7 C9 0.6(5) . .
O1 C5 C7 C9 175.3(3) . .
C10 O3 C9 C8 -179.4(3) . .
C10 O3 C9 C7 1.0(5) . .
C15 C8 C9 O3 -177.2(3) 3 .
C15 C8 C9 C7 2.5(5) 3 .
C5 C7 C9 O3 177.0(3) . .
C5 C7 C9 C8 -2.7(5) . .
C9 O3 C10 C11 179.8(3) . .
C12 O4 C11 C10 -85.6(4) . .
O3 C10 C11 O4 77.5(4) . .
C11 O4 C12 C13 -161.1(3) . .
C14 O5 C13 C12 -174.6(4) . .
O4 C12 C13 O5 -65.0(4) . .
C13 O5 C14 C14 -179.0(4) . 3
C2 O2 C15 C8 -132.7(3) . 3
C2 O2 C15 C6 54.3(4) . 3
C21 N3 C17 C18 -0.1(6) . .
C16 N3 C17 C18 -179.0(3) . .
N3 C17 C18 C19 1.3(6) . .
C17 C18 C19 C20 -1.9(5) . .
C17 C18 C19 C19 178.3(4) . 3_755
C18 C19 C20 C21 1.3(5) . .
C19 C19 C20 C21 -178.8(4) 3_755 .
C17 N3 C21 C20 -0.4(5) . .
C16 N3 C21 C20 178.5(3) . .
C19 C20 C21 N3 -0.2(5) . .
